data_7135060
loop_
_publ_author_name
'Li, Xintong'
'Liu, Junhui'
'Xiang, Junwei'
'Lv, Qingsong'
'Wang, Juan'
'Guo, Fengwan'

_publ_section_title
;
 New strategy for dimensional control of manganese-based metal halides:
 feed composition control.
;
_journal_issue 92
_journal_name_full 'Chemical communications (Cambridge, England)'
_journal_page_first 18184
_journal_page_last 18187
_journal_paper_doi 10.1039/d5cc05128b
_journal_volume 61
_journal_year 2025
_chemical_absolute_configuration ad
_chemical_formula_moiety '2(C7 H18 N2), Cl4 Mn, 2(Cl)'
_chemical_formula_sum 'C14 H36 Cl6 Mn N4'
_chemical_formula_weight 528.11
_space_group_crystal_system orthorhombic
_space_group_IT_number 19
_space_group_name_Hall 'P 2ac 2ab'
_space_group_name_H-M_alt 'P 21 21 21'
_atom_sites_solution_hydrogens mixed
_atom_sites_solution_primary dual
_atom_sites_solution_secondary difmap
_audit_creation_date 2024-12-05
_audit_creation_method
;
Olex2 1.5
(compiled 2022.04.07 svn.rca3783a0 for OlexSys, GUI svn.r6498)
;
_audit_update_record
;
2025-03-04 deposited with the CCDC.	2025-10-13 downloaded from the CCDC.
;
_cell_angle_alpha 90
_cell_angle_beta 90
_cell_angle_gamma 90
_cell_formula_units_Z 4
_cell_length_a 8.4441(3)
_cell_length_b 16.7468(7)
_cell_length_c 17.4329(5)
_cell_measurement_reflns_used 9953
_cell_measurement_temperature 103(2)
_cell_measurement_theta_max 27.020
_cell_measurement_theta_min 2.433
_cell_volume 2465.22(15)
_computing_cell_refinement 'SAINT V8.40B (Bruker, 2016)'
_computing_data_collection 'Bruker D8 Venture diffractometer'
_computing_data_reduction 'SAINT V8.40B (Bruker, 2016)'
_computing_molecular_graphics 'Olex2 1.5 (Dolomanov et al., 2009)'
_computing_publication_material 'Olex2 1.5 (Dolomanov et al., 2009)'
_computing_structure_refinement 'SHELXL 2019/3 (Sheldrick, 2015)'
_computing_structure_solution 'SHELXT 2018/2 (Sheldrick, 2018)'
_diffrn_ambient_temperature 103(2)
_diffrn_detector 'Bruker PHOTON-II area detector'
_diffrn_detector_area_resol_mean 7.4
_diffrn_detector_type 'CMOS-PHOTONII area detector'
_diffrn_measured_fraction_theta_full 1.000
_diffrn_measured_fraction_theta_max 1.000
_diffrn_measurement_device 'three-circle diffractometer'
_diffrn_measurement_device_type 'Bruker PHOTON-II area detector'
_diffrn_measurement_method 'phi and omega scans'
_diffrn_radiation_monochromator graphite
_diffrn_radiation_probe x-ray
_diffrn_radiation_type MoK\a
_diffrn_radiation_wavelength 0.71073
_diffrn_reflns_av_R_equivalents 0.0757
_diffrn_reflns_av_unetI/netI 0.0606
_diffrn_reflns_Laue_measured_fraction_full 1.000
_diffrn_reflns_Laue_measured_fraction_max 1.000
_diffrn_reflns_limit_h_max 10
_diffrn_reflns_limit_h_min -10
_diffrn_reflns_limit_k_max 14
_diffrn_reflns_limit_k_min -21
_diffrn_reflns_limit_l_max 22
_diffrn_reflns_limit_l_min -22
_diffrn_reflns_number 24399
_diffrn_reflns_point_group_measured_fraction_full 1.000
_diffrn_reflns_point_group_measured_fraction_max 1.000
_diffrn_reflns_theta_full 25.242
_diffrn_reflns_theta_max 27.115
_diffrn_reflns_theta_min 2.337
_diffrn_source 'sealed X-ray tube'
_diffrn_source_current 1.4
_diffrn_source_power 0.07
_diffrn_source_target Mo
_diffrn_source_voltage 50.0
_diffrn_standards_number 0
_exptl_absorpt_coefficient_mu 1.193
_exptl_absorpt_correction_T_max 0.0943
_exptl_absorpt_correction_T_min 0.0604
_exptl_absorpt_correction_type multi-scan
_exptl_absorpt_process_details
;
SADABS-2016/2 (Bruker,2016/2) was used for absorption correction.
wR2(int) was 0.1252 before and 0.0879 after correction.
The Ratio of minimum to maximum transmission is 0.6405.
The \l/2 correction factor is Not present.
;
_exptl_crystal_colour 'clear light colourless'
_exptl_crystal_colour_lustre clear
_exptl_crystal_colour_modifier light
_exptl_crystal_colour_primary colourless
_exptl_crystal_density_diffrn 1.423
_exptl_crystal_density_method 'not measured'
_exptl_crystal_description block
_exptl_crystal_F_000 1100
_exptl_crystal_size_max 0.12
_exptl_crystal_size_mid 0.11
_exptl_crystal_size_min 0.1
_refine_diff_density_max 0.324
_refine_diff_density_min -0.277
_refine_diff_density_rms 0.064
_refine_ls_abs_structure_details
;
 Flack x determined using 1967 quotients [(I+)-(I-)]/[(I+)+(I-)]
 (Parsons, Flack and Wagner, Acta Cryst. B69 (2013) 249-259).
;
_refine_ls_abs_structure_Flack 0.009(16)
_refine_ls_extinction_method none
_refine_ls_goodness_of_fit_ref 1.028
_refine_ls_hydrogen_treatment mixed
_refine_ls_matrix_type full
_refine_ls_number_parameters 254
_refine_ls_number_reflns 5438
_refine_ls_number_restraints 0
_refine_ls_restrained_S_all 1.028
_refine_ls_R_factor_all 0.0393
_refine_ls_R_factor_gt 0.0326
_refine_ls_shift/su_max 0.001
_refine_ls_shift/su_mean 0.000
_refine_ls_structure_factor_coef Fsqd
_refine_ls_weighting_details 'w=1/[\s^2^(Fo^2^)+(0.0188P)^2^] where P=(Fo^2^+2Fc^2^)/3'
_refine_ls_weighting_scheme calc
_refine_ls_wR_factor_gt 0.0672
_refine_ls_wR_factor_ref 0.0711
_reflns_Friedel_coverage 0.766
_reflns_Friedel_fraction_full 1.000
_reflns_Friedel_fraction_max 1.000
_reflns_number_gt 4940
_reflns_number_total 5438
_reflns_threshold_expression 'I > 2\s(I)'
_cod_data_source_file d5cc05128b2.cif
_cod_data_source_block nn1
_cod_depositor_comments
;
The following automatic conversions were performed:

data item '_diffrn_radiation_probe' value 'X-ray' was changed to
'x-ray' in accordance with the
/home/data/users/saulius/crontab/automatic-downloads/rss-feeds/RSC/lib/dictionaries/cif_core.dic
dictionary named 'cif_core.dic' version 2.4.2 last updated on
2011-04-26.

Automatic conversion script
Id: cif_fix_values 8170 2020-07-09 18:12:32Z antanas 

 Adding full bibliography for 7135060--7135063.cif.
;
_cod_database_code 7135060
_shelx_shelxl_version_number 2019/3
_shelx_space_group_comment
;
The symmetry employed for this shelxl refinement is uniquely defined
by the following loop, which should always be used as a source of
symmetry information in preference to the above space-group names.
They are only intended as comments.
;
_shelx_estimated_absorpt_t_max 0.890
_shelx_estimated_absorpt_t_min 0.870
_olex2_refinement_description
;
1. Fixed Uiso
 At 1.2 times of:
  All C(H) groups, All C(H,H) groups
 At 1.5 times of:
  All C(H,H,H) groups
2.a Ternary CH refined with riding coordinates:
 C3(H3), C10(H10)
2.b Secondary CH2 refined with riding coordinates:
 C8(H8A,H8B), C1(H1C,H1D), C11(H11A,H11B), C5(H5A,H5B), C9(H9A,H9B), C12(H12A,
 H12B), C4(H4A,H4B), C2(H2A,H2B)
2.c Idealised Me refined as rotating group:
 C14(H14A,H14B,H14C), C7(H7A,H7B,H7C), C6(H6A,H6B,H6C), C13(H13A,H13B,H13C)
;
_olex2_submission_special_instructions 'No special instructions were received'

loop_
_space_group_symop_operation_xyz
'x, y, z'
'-x+1/2, -y, z+1/2'
'-x, y+1/2, -z+1/2'
'x+1/2, -y+1/2, -z'

loop_
_atom_site_label
_atom_site_type_symbol
_atom_site_fract_x
_atom_site_fract_y
_atom_site_fract_z
_atom_site_U_iso_or_equiv
_atom_site_adp_type
_atom_site_occupancy
_atom_site_site_symmetry_order
_atom_site_calc_flag
_atom_site_refinement_flags_posn
_atom_site_refinement_flags_adp
_atom_site_refinement_flags_occupancy
_atom_site_disorder_assembly
_atom_site_disorder_group
Mn1 Mn 0.88042(6) 0.49614(3) 0.80373(3) 0.01441(13) Uani 1 1 d . . . . .
Cl5 Cl 0.50107(10) 0.73713(6) 0.59267(4) 0.0176(2) Uani 1 1 d . . . . .
Cl1 Cl 0.86751(11) 0.58560(5) 0.91009(4) 0.01737(19) Uani 1 1 d . . . . .
Cl6 Cl 1.17961(11) 0.33495(6) 0.53017(5) 0.0190(2) Uani 1 1 d . . . . .
Cl2 Cl 0.66941(11) 0.51351(6) 0.71669(5) 0.0219(2) Uani 1 1 d . . . . .
Cl3 Cl 1.12598(11) 0.52569(6) 0.74590(4) 0.0214(2) Uani 1 1 d . . . . .
Cl4 Cl 0.88578(12) 0.36169(6) 0.84771(5) 0.0216(2) Uani 1 1 d . . . . .
N1 N 0.1335(4) 0.7597(2) 0.90148(15) 0.0166(7) Uani 1 1 d . . . . .
N3 N 0.8132(4) 0.6580(2) 0.53468(17) 0.0162(7) Uani 1 1 d . . . . .
N2 N 0.5561(4) 0.7789(2) 0.76342(16) 0.0163(7) Uani 1 1 d . . . . .
N4 N 1.2335(3) 0.5161(2) 0.51687(15) 0.0161(7) Uani 1 1 d . . . . .
C8 C 0.7925(4) 0.5710(2) 0.51845(19) 0.0163(8) Uani 1 1 d . . . . .
H8A H 0.707197 0.563191 0.480227 0.020 Uiso 1 1 calc R U . . .
H8B H 0.762629 0.542485 0.566040 0.020 Uiso 1 1 calc R U . . .
C3 C 0.3937(4) 0.7908(2) 0.79822(17) 0.0142(7) Uani 1 1 d . . . . .
H3 H 0.338693 0.832756 0.767244 0.017 Uiso 1 1 calc R U . . .
C14 C 1.3667(4) 0.5252(2) 0.5726(2) 0.0218(8) Uani 1 1 d . . . . .
H14A H 1.399222 0.581283 0.574783 0.033 Uiso 1 1 calc R U . . .
H14B H 1.456412 0.492294 0.556024 0.033 Uiso 1 1 calc R U . . .
H14C H 1.331790 0.507814 0.623560 0.033 Uiso 1 1 calc R U . . .
C1 C 0.1289(5) 0.7298(2) 0.82046(18) 0.0205(8) Uani 1 1 d . . . . .
H1C H 0.076498 0.769747 0.787198 0.025 Uiso 1 1 calc R U . . .
H1D H 0.066931 0.679658 0.818056 0.025 Uiso 1 1 calc R U . . .
C10 C 1.0788(4) 0.5509(2) 0.54590(18) 0.0131(7) Uani 1 1 d . . . . .
H10 H 1.048961 0.520847 0.593306 0.016 Uiso 1 1 calc R U . . .
C11 C 1.0959(4) 0.6387(2) 0.5682(2) 0.0167(8) Uani 1 1 d . . . . .
H11A H 1.174383 0.643955 0.610047 0.020 Uiso 1 1 calc R U . . .
H11B H 1.134733 0.669676 0.523568 0.020 Uiso 1 1 calc R U . . .
C5 C 0.2303(4) 0.8342(3) 0.9088(2) 0.0201(8) Uani 1 1 d . . . . .
H5A H 0.232539 0.851336 0.963135 0.024 Uiso 1 1 calc R U . . .
H5B H 0.181178 0.877380 0.878243 0.024 Uiso 1 1 calc R U . . .
C9 C 0.9477(4) 0.5381(2) 0.48761(18) 0.0163(8) Uani 1 1 d . . . . .
H9A H 0.936195 0.480396 0.476803 0.020 Uiso 1 1 calc R U . . .
H9B H 0.975104 0.565484 0.439050 0.020 Uiso 1 1 calc R U . . .
C12 C 0.9378(4) 0.6719(3) 0.5943(2) 0.0204(8) Uani 1 1 d . . . . .
H12A H 0.905967 0.645796 0.642830 0.024 Uiso 1 1 calc R U . . .
H12B H 0.948063 0.729915 0.604029 0.024 Uiso 1 1 calc R U . . .
C7 C 0.6481(5) 0.8552(2) 0.7597(2) 0.0219(9) Uani 1 1 d . . . . .
H7A H 0.579371 0.898059 0.740830 0.033 Uiso 1 1 calc R U . . .
H7B H 0.738061 0.848579 0.724721 0.033 Uiso 1 1 calc R U . . .
H7C H 0.687027 0.868818 0.810965 0.033 Uiso 1 1 calc R U . . .
C4 C 0.3980(4) 0.8200(2) 0.88100(18) 0.0167(8) Uani 1 1 d . . . . .
H4A H 0.450272 0.779603 0.913823 0.020 Uiso 1 1 calc R U . . .
H4B H 0.459477 0.870212 0.884260 0.020 Uiso 1 1 calc R U . . .
C2 C 0.2958(4) 0.7147(2) 0.7921(2) 0.0203(8) Uani 1 1 d . . . . .
H2A H 0.292652 0.696753 0.738001 0.024 Uiso 1 1 calc R U . . .
H2B H 0.345542 0.672021 0.823086 0.024 Uiso 1 1 calc R U . . .
C6 C 0.6543(4) 0.7149(2) 0.8000(2) 0.0222(8) Uani 1 1 d . . . . .
H6A H 0.672863 0.728357 0.853971 0.033 Uiso 1 1 calc R U . . .
H6B H 0.755970 0.710719 0.773227 0.033 Uiso 1 1 calc R U . . .
H6C H 0.598206 0.663782 0.796775 0.033 Uiso 1 1 calc R U . . .
C13 C 1.2829(5) 0.5445(3) 0.4389(2) 0.0349(12) Uani 1 1 d . . . . .
H13A H 1.291108 0.602858 0.439066 0.052 Uiso 1 1 calc R U . . .
H13B H 1.203998 0.527842 0.400939 0.052 Uiso 1 1 calc R U . . .
H13C H 1.385979 0.521295 0.425791 0.052 Uiso 1 1 calc R U . . .
H3A H 0.723(5) 0.680(3) 0.548(2) 0.019(11) Uiso 1 1 d . . . . .
H1A H 0.025(5) 0.773(3) 0.919(2) 0.023(11) Uiso 1 1 d . . . . .
H2 H 0.543(5) 0.762(3) 0.709(2) 0.043(13) Uiso 1 1 d . . . . .
H4 H 1.214(5) 0.459(3) 0.513(2) 0.033(13) Uiso 1 1 d . . . . .
H3B H 0.839(5) 0.684(3) 0.490(2) 0.028(12) Uiso 1 1 d . . . . .
H1B H 0.186(5) 0.721(3) 0.933(2) 0.034(12) Uiso 1 1 d . . . . .

loop_
_atom_site_aniso_label
_atom_site_aniso_U_11
_atom_site_aniso_U_22
_atom_site_aniso_U_33
_atom_site_aniso_U_23
_atom_site_aniso_U_13
_atom_site_aniso_U_12
Mn1 0.0166(3) 0.0137(3) 0.0130(2) -0.0001(2) -0.0008(2) 0.0003(2)
Cl5 0.0165(4) 0.0207(5) 0.0154(4) -0.0003(3) 0.0008(3) 0.0041(4)
Cl1 0.0215(4) 0.0155(5) 0.0151(4) -0.0011(3) 0.0031(4) -0.0002(4)
Cl6 0.0196(4) 0.0171(5) 0.0203(4) -0.0013(3) 0.0039(3) -0.0010(4)
Cl2 0.0229(5) 0.0214(6) 0.0215(4) 0.0009(4) -0.0076(3) -0.0002(4)
Cl3 0.0205(4) 0.0255(6) 0.0183(4) -0.0007(3) 0.0046(4) 0.0004(4)
Cl4 0.0294(5) 0.0144(5) 0.0210(4) 0.0009(3) -0.0062(4) -0.0002(4)
N1 0.0129(15) 0.0225(19) 0.0142(13) 0.0002(12) 0.0008(12) 0.0003(15)
N3 0.0136(16) 0.0147(19) 0.0204(15) 0.0016(13) 0.0011(13) 0.0032(14)
N2 0.0165(15) 0.0157(19) 0.0166(14) -0.0006(12) 0.0008(12) 0.0003(13)
N4 0.0154(15) 0.016(2) 0.0166(14) 0.0036(13) 0.0034(11) 0.0035(14)
C8 0.0138(18) 0.020(2) 0.0149(15) -0.0017(14) -0.0020(14) -0.0009(15)
C3 0.0139(17) 0.016(2) 0.0131(15) -0.0003(13) -0.0006(14) 0.0008(15)
C14 0.0118(17) 0.020(2) 0.0330(19) 0.0005(16) -0.0017(16) 0.0063(17)
C1 0.0216(19) 0.021(2) 0.0186(16) -0.0035(14) -0.0002(16) -0.0067(19)
C10 0.0103(17) 0.014(2) 0.0150(15) 0.0020(14) 0.0024(13) 0.0018(14)
C11 0.0125(18) 0.014(2) 0.0235(17) -0.0016(15) -0.0010(14) -0.0002(16)
C5 0.0197(19) 0.023(2) 0.0178(17) -0.0056(16) 0.0018(15) -0.0006(17)
C9 0.0180(18) 0.018(2) 0.0129(15) -0.0019(14) 0.0004(14) -0.0007(16)
C12 0.0182(19) 0.019(2) 0.0243(18) -0.0060(16) -0.0012(16) 0.0006(16)
C7 0.023(2) 0.019(2) 0.0237(18) 0.0017(15) 0.0049(16) -0.0033(17)
C4 0.0164(19) 0.018(2) 0.0156(16) -0.0065(14) -0.0004(14) -0.0028(16)
C2 0.023(2) 0.019(2) 0.0187(17) -0.0062(15) 0.0034(15) -0.0047(17)
C6 0.020(2) 0.018(2) 0.0294(19) -0.0003(16) 0.0003(16) 0.0060(16)
C13 0.028(2) 0.052(3) 0.025(2) 0.015(2) 0.0152(17) 0.020(2)

loop_
_atom_type_symbol
_atom_type_description
_atom_type_scat_dispersion_real
_atom_type_scat_dispersion_imag
_atom_type_scat_source
C C 0.0033 0.0016 'International Tables Vol C Tables 4.2.6.8 and 6.1.1.4'
H H 0.0000 0.0000 'International Tables Vol C Tables 4.2.6.8 and 6.1.1.4'
Cl Cl 0.1484 0.1585 'International Tables Vol C Tables 4.2.6.8 and 6.1.1.4'
Mn Mn 0.3368 0.7283 'International Tables Vol C Tables 4.2.6.8 and 6.1.1.4'
N N 0.0061 0.0033 'International Tables Vol C Tables 4.2.6.8 and 6.1.1.4'

loop_
_geom_angle_atom_site_label_1
_geom_angle_atom_site_label_2
_geom_angle_atom_site_label_3
_geom_angle
_geom_angle_site_symmetry_1
_geom_angle_site_symmetry_3
_geom_angle_publ_flag
Cl2 Mn1 Cl1 112.83(4) . . ?
Cl2 Mn1 Cl4 109.78(4) . . ?
Cl3 Mn1 Cl1 103.92(4) . . ?
Cl3 Mn1 Cl2 111.31(4) . . ?
Cl3 Mn1 Cl4 108.64(4) . . ?
Cl4 Mn1 Cl1 110.16(3) . . ?
C1 N1 H1A 110(2) . . ?
C1 N1 H1B 109(3) . . ?
C5 N1 C1 111.9(3) . . ?
C5 N1 H1A 107(3) . . ?
C5 N1 H1B 105(3) . . ?
H1A N1 H1B 114(3) . . ?
C8 N3 C12 111.5(3) . . ?
C8 N3 H3A 111(3) . . ?
C8 N3 H3B 109(3) . . ?
C12 N3 H3A 111(3) . . ?
C12 N3 H3B 110(3) . . ?
H3A N3 H3B 104(4) . . ?
C3 N2 H2 108(3) . . ?
C7 N2 C3 112.0(3) . . ?
C7 N2 C6 110.0(3) . . ?
C7 N2 H2 105(3) . . ?
C6 N2 C3 115.2(3) . . ?
C6 N2 H2 106(3) . . ?
C14 N4 C10 113.1(3) . . ?
C14 N4 C13 110.4(3) . . ?
C14 N4 H4 106(3) . . ?
C10 N4 H4 105(3) . . ?
C13 N4 C10 114.9(3) . . ?
C13 N4 H4 107(2) . . ?
N3 C8 H8A 110.0 . . ?
N3 C8 H8B 110.0 . . ?
N3 C8 C9 108.6(3) . . ?
H8A C8 H8B 108.3 . . ?
C9 C8 H8A 110.0 . . ?
C9 C8 H8B 110.0 . . ?
N2 C3 H3 107.3 . . ?
N2 C3 C4 113.6(3) . . ?
N2 C3 C2 110.7(3) . . ?
C4 C3 H3 107.3 . . ?
C2 C3 H3 107.3 . . ?
C2 C3 C4 110.3(3) . . ?
N4 C14 H14A 109.5 . . ?
N4 C14 H14B 109.5 . . ?
N4 C14 H14C 109.5 . . ?
H14A C14 H14B 109.5 . . ?
H14A C14 H14C 109.5 . . ?
H14B C14 H14C 109.5 . . ?
N1 C1 H1C 109.7 . . ?
N1 C1 H1D 109.7 . . ?
N1 C1 C2 109.8(3) . . ?
H1C C1 H1D 108.2 . . ?
C2 C1 H1C 109.7 . . ?
C2 C1 H1D 109.7 . . ?
N4 C10 H10 107.4 . . ?
N4 C10 C11 111.9(3) . . ?
C11 C10 H10 107.4 . . ?
C9 C10 N4 110.5(3) . . ?
C9 C10 H10 107.4 . . ?
C9 C10 C11 112.0(3) . . ?
C10 C11 H11A 109.6 . . ?
C10 C11 H11B 109.6 . . ?
H11A C11 H11B 108.1 . . ?
C12 C11 C10 110.2(3) . . ?
C12 C11 H11A 109.6 . . ?
C12 C11 H11B 109.6 . . ?
N1 C5 H5A 109.5 . . ?
N1 C5 H5B 109.5 . . ?
N1 C5 C4 110.7(3) . . ?
H5A C5 H5B 108.1 . . ?
C4 C5 H5A 109.5 . . ?
C4 C5 H5B 109.5 . . ?
C8 C9 H9A 109.7 . . ?
C8 C9 H9B 109.7 . . ?
C10 C9 C8 109.9(3) . . ?
C10 C9 H9A 109.7 . . ?
C10 C9 H9B 109.7 . . ?
H9A C9 H9B 108.2 . . ?
N3 C12 C11 110.7(3) . . ?
N3 C12 H12A 109.5 . . ?
N3 C12 H12B 109.5 . . ?
C11 C12 H12A 109.5 . . ?
C11 C12 H12B 109.5 . . ?
H12A C12 H12B 108.1 . . ?
N2 C7 H7A 109.5 . . ?
N2 C7 H7B 109.5 . . ?
N2 C7 H7C 109.5 . . ?
H7A C7 H7B 109.5 . . ?
H7A C7 H7C 109.5 . . ?
H7B C7 H7C 109.5 . . ?
C3 C4 H4A 109.8 . . ?
C3 C4 H4B 109.8 . . ?
C5 C4 C3 109.3(3) . . ?
C5 C4 H4A 109.8 . . ?
C5 C4 H4B 109.8 . . ?
H4A C4 H4B 108.3 . . ?
C3 C2 H2A 109.7 . . ?
C3 C2 H2B 109.7 . . ?
C1 C2 C3 110.0(3) . . ?
C1 C2 H2A 109.7 . . ?
C1 C2 H2B 109.7 . . ?
H2A C2 H2B 108.2 . . ?
N2 C6 H6A 109.5 . . ?
N2 C6 H6B 109.5 . . ?
N2 C6 H6C 109.5 . . ?
H6A C6 H6B 109.5 . . ?
H6A C6 H6C 109.5 . . ?
H6B C6 H6C 109.5 . . ?
N4 C13 H13A 109.5 . . ?
N4 C13 H13B 109.5 . . ?
N4 C13 H13C 109.5 . . ?
H13A C13 H13B 109.5 . . ?
H13A C13 H13C 109.5 . . ?
H13B C13 H13C 109.5 . . ?

loop_
_geom_bond_atom_site_label_1
_geom_bond_atom_site_label_2
_geom_bond_distance
_geom_bond_site_symmetry_2
_geom_bond_publ_flag
Mn1 Cl1 2.3863(9) . ?
Mn1 Cl2 2.3584(10) . ?
Mn1 Cl3 2.3581(11) . ?
Mn1 Cl4 2.3790(11) . ?
N1 C1 1.499(4) . ?
N1 C5 1.496(5) . ?
N1 H1A 0.99(4) . ?
N1 H1B 0.96(5) . ?
N3 C8 1.494(5) . ?
N3 C12 1.497(5) . ?
N3 H3A 0.87(4) . ?
N3 H3B 0.93(4) . ?
N2 C3 1.513(5) . ?
N2 C7 1.496(5) . ?
N2 C6 1.497(5) . ?
N2 H2 1.00(4) . ?
N4 C14 1.494(4) . ?
N4 C10 1.518(4) . ?
N4 C13 1.499(4) . ?
N4 H4 0.97(5) . ?
C8 H8A 0.9900 . ?
C8 H8B 0.9900 . ?
C8 C9 1.519(5) . ?
C3 H3 1.0000 . ?
C3 C4 1.524(4) . ?
C3 C2 1.523(5) . ?
C14 H14A 0.9800 . ?
C14 H14B 0.9800 . ?
C14 H14C 0.9800 . ?
C1 H1C 0.9900 . ?
C1 H1D 0.9900 . ?
C1 C2 1.515(5) . ?
C10 H10 1.0000 . ?
C10 C11 1.528(5) . ?
C10 C9 1.518(5) . ?
C11 H11A 0.9900 . ?
C11 H11B 0.9900 . ?
C11 C12 1.516(5) . ?
C5 H5A 0.9900 . ?
C5 H5B 0.9900 . ?
C5 C4 1.515(5) . ?
C9 H9A 0.9900 . ?
C9 H9B 0.9900 . ?
C12 H12A 0.9900 . ?
C12 H12B 0.9900 . ?
C7 H7A 0.9800 . ?
C7 H7B 0.9800 . ?
C7 H7C 0.9800 . ?
C4 H4A 0.9900 . ?
C4 H4B 0.9900 . ?
C2 H2A 0.9900 . ?
C2 H2B 0.9900 . ?
C6 H6A 0.9800 . ?
C6 H6B 0.9800 . ?
C6 H6C 0.9800 . ?
C13 H13A 0.9800 . ?
C13 H13B 0.9800 . ?
C13 H13C 0.9800 . ?

loop_
_geom_hbond_atom_site_label_D
_geom_hbond_atom_site_label_H
_geom_hbond_atom_site_label_A
_geom_hbond_distance_DH
_geom_hbond_distance_HA
_geom_hbond_distance_DA
_geom_hbond_angle_DHA
_geom_hbond_site_symmetry_A
_geom_hbond_publ_flag
N3 H3A Cl5 0.87(4) 2.25(4) 3.119(3) 175(3) . yes
N1 H1A Cl6 0.99(4) 2.20(4) 3.162(3) 163(3) 3_656 yes
N2 H2 Cl5 1.00(4) 2.10(4) 3.093(3) 175(4) . yes
N4 H4 Cl6 0.97(5) 2.12(5) 3.077(4) 168(3) . yes
N3 H3B Cl5 0.93(4) 2.38(4) 3.245(3) 155(3) 4_566 yes
N1 H1B Cl6 0.96(5) 2.24(4) 3.168(3) 162(4) 2_665 yes

loop_
_geom_torsion_atom_site_label_1
_geom_torsion_atom_site_label_2
_geom_torsion_atom_site_label_3
_geom_torsion_atom_site_label_4
_geom_torsion
_geom_torsion_site_symmetry_1
_geom_torsion_site_symmetry_2
_geom_torsion_site_symmetry_3
_geom_torsion_site_symmetry_4
_geom_torsion_publ_flag
N1 C1 C2 C3 -57.4(4) . . . . ?
N1 C5 C4 C3 57.3(4) . . . . ?
N3 C8 C9 C10 59.0(4) . . . . ?
N2 C3 C4 C5 177.0(3) . . . . ?
N2 C3 C2 C1 -174.8(3) . . . . ?
N4 C10 C11 C12 178.1(3) . . . . ?
N4 C10 C9 C8 178.3(3) . . . . ?
C8 N3 C12 C11 59.6(4) . . . . ?
C14 N4 C10 C11 55.8(4) . . . . ?
C14 N4 C10 C9 -178.7(3) . . . . ?
C1 N1 C5 C4 -57.9(4) . . . . ?
C10 C11 C12 N3 -54.1(4) . . . . ?
C11 C10 C9 C8 -56.2(4) . . . . ?
C5 N1 C1 C2 57.5(4) . . . . ?
C9 C10 C11 C12 53.4(4) . . . . ?
C12 N3 C8 C9 -61.5(4) . . . . ?
C7 N2 C3 C4 -62.3(4) . . . . ?
C7 N2 C3 C2 172.9(3) . . . . ?
C4 C3 C2 C1 58.5(4) . . . . ?
C2 C3 C4 C5 -58.0(4) . . . . ?
C6 N2 C3 C4 64.4(4) . . . . ?
C6 N2 C3 C2 -60.4(4) . . . . ?
C13 N4 C10 C11 -72.2(4) . . . . ?
C13 N4 C10 C9 53.4(4) . . . . ?
